data_4133000
loop_
_publ_author_name
'Liu, Siyuan'
'L\'egar\'e, Marc-Andr\'e'
'Hofmann, Alexander'
'Braunschweig, Holger'

_publ_section_title
;
 A Boradiselenirane and a Boraditellurirane: Isolable Heavy Analogs of
 Dioxiranes and Dithiiranes.
;
_journal_issue 36
_journal_name_full 'Journal of the American Chemical Society'
_journal_page_first 11223
_journal_page_last 11226
_journal_paper_doi 10.1021/jacs.8b07829
_journal_volume 140
_journal_year 2018
_chemical_formula_moiety 'C9 H17 B N2 S'
_chemical_formula_sum 'C9 H17 B N2 S'
_chemical_formula_weight 196.11
_space_group_crystal_system monoclinic
_space_group_IT_number 14
_space_group_name_Hall '-P 2yn'
_space_group_name_H-M_alt 'P 1 21/n 1'
_atom_sites_solution_hydrogens geom
_atom_sites_solution_primary iterative
_atom_sites_solution_secondary difmap
_audit_creation_method SHELXL-2016/6
_cell_angle_alpha 90
_cell_angle_beta 109.438(10)
_cell_angle_gamma 90
_cell_formula_units_Z 4
_cell_length_a 12.364(3)
_cell_length_b 7.522(3)
_cell_length_c 12.850(3)
_cell_measurement_reflns_used 7264
_cell_measurement_temperature 100(2)
_cell_measurement_theta_max 26.99
_cell_measurement_theta_min 2.80
_cell_volume 1127.0(6)
_computing_cell_refinement 'Saint+ ver. V8.38A (Bruker AXS)'
_computing_data_collection 'APEX2 ver. 2014.9 (Bruker AXS)'
_computing_data_reduction 'Saint+ ver. V8.38A (Bruker AXS)'
_computing_molecular_graphics 'ShelXLe (Huebschle et all, 2011)'
_computing_publication_material 'SHELXL-2016/6 (Sheldrick, 2016)'
_computing_structure_refinement 'SHELXL-2016/6 (Sheldrick, 2016)'
_computing_structure_solution 'SHELXT (Sheldrick, 2014)'
_diffrn_ambient_temperature 100(2)
_diffrn_detector 'CCD area detector (Apex2)'
_diffrn_detector_area_resol_mean 8.333
_diffrn_measured_fraction_theta_full 1.000
_diffrn_measured_fraction_theta_max 1.000
_diffrn_measurement_device_type 'Bruker X8-APEX II'
_diffrn_measurement_method '\f and \w scans'
_diffrn_radiation_monochromator 'multi-layer mirror'
_diffrn_radiation_type MoK\a
_diffrn_radiation_wavelength 0.71073
_diffrn_reflns_av_R_equivalents 0.0914
_diffrn_reflns_av_unetI/netI 0.0445
_diffrn_reflns_Laue_measured_fraction_full 1.000
_diffrn_reflns_Laue_measured_fraction_max 1.000
_diffrn_reflns_limit_h_max 15
_diffrn_reflns_limit_h_min -15
_diffrn_reflns_limit_k_max 9
_diffrn_reflns_limit_k_min -9
_diffrn_reflns_limit_l_max 15
_diffrn_reflns_limit_l_min -15
_diffrn_reflns_number 26141
_diffrn_reflns_point_group_measured_fraction_full 1.000
_diffrn_reflns_point_group_measured_fraction_max 1.000
_diffrn_reflns_theta_full 26.000
_diffrn_reflns_theta_max 26.005
_diffrn_reflns_theta_min 1.980
_diffrn_source 'rotating-anode (Nonius FR-591)'
_exptl_absorpt_coefficient_mu 0.246
_exptl_absorpt_correction_T_max 0.7455
_exptl_absorpt_correction_T_min 0.5847
_exptl_absorpt_correction_type multi-scan
_exptl_absorpt_process_details 'SadAbs 2016/2 (Bruker AXS)'
_exptl_crystal_colour colourless
_exptl_crystal_density_diffrn 1.156
_exptl_crystal_description needle
_exptl_crystal_F_000 424
_exptl_crystal_size_max 0.706
_exptl_crystal_size_mid 0.138
_exptl_crystal_size_min 0.097
_refine_diff_density_max 0.422
_refine_diff_density_min -0.205
_refine_diff_density_rms 0.060
_refine_ls_extinction_method none
_refine_ls_goodness_of_fit_ref 1.056
_refine_ls_hydrogen_treatment constr
_refine_ls_matrix_type full
_refine_ls_number_parameters 123
_refine_ls_number_reflns 2216
_refine_ls_number_restraints 0
_refine_ls_restrained_S_all 1.056
_refine_ls_R_factor_all 0.0459
_refine_ls_R_factor_gt 0.0394
_refine_ls_shift/su_max 0.001
_refine_ls_shift/su_mean 0.000
_refine_ls_structure_factor_coef Fsqd
_refine_ls_weighting_details 'w=1/[\s^2^(Fo^2^)+(0.0566P)^2^+0.4578P] where P=(Fo^2^+2Fc^2^)/3'
_refine_ls_weighting_scheme calc
_refine_ls_wR_factor_gt 0.1053
_refine_ls_wR_factor_ref 0.1105
_reflns_Friedel_coverage 0.000
_reflns_number_gt 1923
_reflns_number_total 2216
_reflns_threshold_expression 'I > 2\s(I)'
_cod_data_source_file ja8b07829_si_005.cif
_cod_data_source_block AlHo139_a
_cod_original_sg_symbol_H-M 'P 21/n'
_cod_database_code 4133000
_shelx_shelxl_version_number 2016/6
_shelx_space_group_comment
;
The symmetry employed for this shelxl refinement is uniquely defined
by the following loop, which should always be used as a source of
symmetry information in preference to the above space-group names.
They are only intended as comments.
;
_shelx_estimated_absorpt_t_min 0.846
_shelx_estimated_absorpt_t_max 0.977

loop_
_space_group_symop_operation_xyz
'x, y, z'
'-x+1/2, y+1/2, -z+1/2'
'-x, -y, -z'
'x-1/2, -y-1/2, z-1/2'

loop_
_atom_site_label
_atom_site_type_symbol
_atom_site_fract_x
_atom_site_fract_y
_atom_site_fract_z
_atom_site_U_iso_or_equiv
_atom_site_adp_type
_atom_site_occupancy
_atom_site_site_symmetry_order
_atom_site_calc_flag
_atom_site_refinement_flags_posn
_atom_site_refinement_flags_adp
S1 S 0.60004(3) 0.09193(5) 0.68819(3) 0.01698(16) Uani 1 1 d . .
B1 B 0.48697(15) 0.2023(2) 0.71208(15) 0.0136(4) Uani 1 1 d . .
C1_1 C 0.42226(15) 0.1506(2) 0.79683(14) 0.0167(4) Uani 1 1 d . .
C2_1 C 0.44573(16) 0.2946(2) 0.88730(14) 0.0212(4) Uani 1 1 d . .
H2A_1 H 0.419442 0.410184 0.853070 0.032 Uiso 1 1 calc R U
H2B_1 H 0.528201 0.300029 0.928076 0.032 Uiso 1 1 calc R U
H2C_1 H 0.404429 0.264845 0.938186 0.032 Uiso 1 1 calc R U
C3_1 C 0.46217(16) -0.0298(2) 0.85116(15) 0.0218(4) Uani 1 1 d . .
H3A_1 H 0.443278 -0.122809 0.794554 0.033 Uiso 1 1 calc R U
H3B_1 H 0.423475 -0.054890 0.904857 0.033 Uiso 1 1 calc R U
H3C_1 H 0.545314 -0.027098 0.888870 0.033 Uiso 1 1 calc R U
C4_1 C 0.29196(15) 0.1418(2) 0.73807(15) 0.0212(4) Uani 1 1 d . .
H4A_1 H 0.264624 0.256372 0.702810 0.032 Uiso 1 1 calc R U
H4B_1 H 0.253855 0.115241 0.792041 0.032 Uiso 1 1 calc R U
H4C_1 H 0.274283 0.048153 0.681862 0.032 Uiso 1 1 calc R U
C1_2 C 0.44476(14) 0.3803(2) 0.64066(14) 0.0137(3) Uani 1 1 d . .
N1_2 N 0.36295(12) 0.39412(18) 0.54116(12) 0.0160(3) Uani 1 1 d . .
C2_2 C 0.35857(16) 0.5662(2) 0.50219(15) 0.0211(4) Uani 1 1 d . .
H2_2 H 0.308464 0.609859 0.433763 0.025 Uiso 1 1 calc R U
N2_2 N 0.49111(12) 0.54383(17) 0.66439(12) 0.0157(3) Uani 1 1 d . .
C3_2 C 0.43819(15) 0.6596(2) 0.57901(15) 0.0205(4) Uani 1 1 d . .
H3_2 H 0.455148 0.782147 0.575540 0.025 Uiso 1 1 calc R U
C4_2 C 0.29600(16) 0.2459(2) 0.47805(15) 0.0233(4) Uani 1 1 d . .
H4A_2 H 0.258190 0.282993 0.401381 0.035 Uiso 1 1 calc R U
H4B_2 H 0.237922 0.210145 0.510445 0.035 Uiso 1 1 calc R U
H4C_2 H 0.347033 0.145351 0.480032 0.035 Uiso 1 1 calc R U
C5_2 C 0.59114(15) 0.5874(2) 0.76034(15) 0.0216(4) Uani 1 1 d . .
H5A_2 H 0.653839 0.505184 0.764107 0.032 Uiso 1 1 calc R U
H5B_2 H 0.570992 0.576565 0.827655 0.032 Uiso 1 1 calc R U
H5C_2 H 0.615561 0.709483 0.753490 0.032 Uiso 1 1 calc R U

loop_
_atom_site_aniso_label
_atom_site_aniso_U_11
_atom_site_aniso_U_22
_atom_site_aniso_U_33
_atom_site_aniso_U_23
_atom_site_aniso_U_13
_atom_site_aniso_U_12
S1 0.0187(3) 0.0119(2) 0.0213(3) 0.00204(15) 0.00798(18) 0.00219(15)
B1 0.0146(9) 0.0115(9) 0.0122(9) -0.0002(7) 0.0008(7) -0.0024(7)
C1_1 0.0194(8) 0.0132(8) 0.0182(9) 0.0028(7) 0.0073(7) 0.0011(6)
C2_1 0.0257(9) 0.0195(9) 0.0199(9) 0.0015(7) 0.0095(7) 0.0013(7)
C3_1 0.0276(10) 0.0167(8) 0.0231(9) 0.0068(7) 0.0111(8) 0.0023(7)
C4_1 0.0204(9) 0.0202(9) 0.0240(9) 0.0033(7) 0.0087(7) -0.0013(7)
C1_2 0.0137(8) 0.0135(8) 0.0155(8) 0.0004(6) 0.0070(6) 0.0009(6)
N1_2 0.0166(7) 0.0167(7) 0.0149(7) 0.0042(5) 0.0054(6) 0.0025(5)
C2_2 0.0242(9) 0.0202(9) 0.0201(9) 0.0096(7) 0.0090(7) 0.0084(7)
N2_2 0.0179(7) 0.0106(7) 0.0202(8) 0.0027(6) 0.0083(6) 0.0011(5)
C3_2 0.0245(9) 0.0126(8) 0.0283(10) 0.0074(7) 0.0139(8) 0.0056(7)
C4_2 0.0233(9) 0.0245(9) 0.0181(9) -0.0006(7) 0.0015(7) -0.0019(7)
C5_2 0.0199(9) 0.0141(8) 0.0278(10) -0.0018(7) 0.0042(8) -0.0030(7)

loop_
_atom_type_symbol
_atom_type_description
_atom_type_scat_dispersion_real
_atom_type_scat_dispersion_imag
_atom_type_scat_source
C C 0.0033 0.0016 'International Tables Vol C Tables 4.2.6.8 and 6.1.1.4'
H H 0.0000 0.0000 'International Tables Vol C Tables 4.2.6.8 and 6.1.1.4'
B B 0.0013 0.0007 'International Tables Vol C Tables 4.2.6.8 and 6.1.1.4'
N N 0.0061 0.0033 'International Tables Vol C Tables 4.2.6.8 and 6.1.1.4'
S S 0.1246 0.1234 'International Tables Vol C Tables 4.2.6.8 and 6.1.1.4'

loop_
_exptl_crystal_face_index_h
_exptl_crystal_face_index_k
_exptl_crystal_face_index_l
_exptl_crystal_face_perp_dist
2.00 2.00 -1.00 0.3060
-1.00 2.00 1.00 0.3400
1.00 -2.00 -1.00 0.2810
0.00 1.00 0.00 0.3530
0.00 -1.00 0.00 0.3010
-1.00 0.00 1.00 0.0480
1.00 2.00 -2.00 0.3070
-1.00 -1.00 2.00 0.2150
1.00 1.00 -2.00 0.2360
-1.00 0.00 2.00 0.0520
1.00 0.00 -2.00 0.0250
1.00 -1.00 1.00 0.1990
-1.00 1.00 -1.00 0.2470
0.00 1.00 2.00 0.2460
1.00 0.00 2.00 0.0650
1.00 0.00 0.00 0.0640
-1.00 0.00 0.00 0.0220

loop_
_geom_angle_atom_site_label_1
_geom_angle_atom_site_label_2
_geom_angle_atom_site_label_3
_geom_angle
C1_1 B1 C1_2 116.76(14)
C1_1 B1 S1 128.15(13)
C1_2 B1 S1 115.08(12)
C3_1 C1_1 C4_1 108.20(14)
C3_1 C1_1 C2_1 109.08(14)
C4_1 C1_1 C2_1 107.68(14)
C3_1 C1_1 B1 111.60(14)
C4_1 C1_1 B1 110.86(14)
C2_1 C1_1 B1 109.32(14)
C1_1 C2_1 H2A_1 109.5
C1_1 C2_1 H2B_1 109.5
H2A_1 C2_1 H2B_1 109.5
C1_1 C2_1 H2C_1 109.5
H2A_1 C2_1 H2C_1 109.5
H2B_1 C2_1 H2C_1 109.5
C1_1 C3_1 H3A_1 109.5
C1_1 C3_1 H3B_1 109.5
H3A_1 C3_1 H3B_1 109.5
C1_1 C3_1 H3C_1 109.5
H3A_1 C3_1 H3C_1 109.5
H3B_1 C3_1 H3C_1 109.5
C1_1 C4_1 H4A_1 109.5
C1_1 C4_1 H4B_1 109.5
H4A_1 C4_1 H4B_1 109.5
C1_1 C4_1 H4C_1 109.5
H4A_1 C4_1 H4C_1 109.5
H4B_1 C4_1 H4C_1 109.5
N1_2 C1_2 N2_2 105.86(14)
N1_2 C1_2 B1 127.25(14)
N2_2 C1_2 B1 126.68(14)
C1_2 N1_2 C2_2 110.07(14)
C1_2 N1_2 C4_2 125.19(14)
C2_2 N1_2 C4_2 124.47(14)
C3_2 C2_2 N1_2 107.08(15)
C3_2 C2_2 H2_2 126.5
N1_2 C2_2 H2_2 126.5
C1_2 N2_2 C3_2 109.97(14)
C1_2 N2_2 C5_2 124.82(14)
C3_2 N2_2 C5_2 124.87(14)
C2_2 C3_2 N2_2 107.01(15)
C2_2 C3_2 H3_2 126.5
N2_2 C3_2 H3_2 126.5
N1_2 C4_2 H4A_2 109.5
N1_2 C4_2 H4B_2 109.5
H4A_2 C4_2 H4B_2 109.5
N1_2 C4_2 H4C_2 109.5
H4A_2 C4_2 H4C_2 109.5
H4B_2 C4_2 H4C_2 109.5
N2_2 C5_2 H5A_2 109.5
N2_2 C5_2 H5B_2 109.5
H5A_2 C5_2 H5B_2 109.5
N2_2 C5_2 H5C_2 109.5
H5A_2 C5_2 H5C_2 109.5
H5B_2 C5_2 H5C_2 109.5

loop_
_geom_bond_atom_site_label_1
_geom_bond_atom_site_label_2
_geom_bond_distance
S1 B1 1.7389(19)
B1 C1_1 1.599(3)
B1 C1_2 1.609(2)
C1_1 C3_1 1.530(2)
C1_1 C4_1 1.536(2)
C1_1 C2_1 1.544(2)
C2_1 H2A_1 0.9800
C2_1 H2B_1 0.9800
C2_1 H2C_1 0.9800
C3_1 H3A_1 0.9800
C3_1 H3B_1 0.9800
C3_1 H3C_1 0.9800
C4_1 H4A_1 0.9800
C4_1 H4B_1 0.9800
C4_1 H4C_1 0.9800
C1_2 N1_2 1.345(2)
C1_2 N2_2 1.348(2)
N1_2 C2_2 1.382(2)
N1_2 C4_2 1.462(2)
C2_2 C3_2 1.338(3)
C2_2 H2_2 0.9500
N2_2 C3_2 1.383(2)
N2_2 C5_2 1.464(2)
C3_2 H3_2 0.9500
C4_2 H4A_2 0.9800
C4_2 H4B_2 0.9800
C4_2 H4C_2 0.9800
C5_2 H5A_2 0.9800
C5_2 H5B_2 0.9800
C5_2 H5C_2 0.9800

loop_
_geom_torsion_atom_site_label_1
_geom_torsion_atom_site_label_2
_geom_torsion_atom_site_label_3
_geom_torsion_atom_site_label_4
_geom_torsion
C1_2 B1 C1_1 C3_1 174.47(14)
S1 B1 C1_1 C3_1 -6.7(2)
C1_2 B1 C1_1 C4_1 53.78(19)
S1 B1 C1_1 C4_1 -127.35(15)
C1_2 B1 C1_1 C2_1 -64.77(18)
S1 B1 C1_1 C2_1 114.09(16)
C1_1 B1 C1_2 N1_2 -90.4(2)
S1 B1 C1_2 N1_2 90.55(18)
C1_1 B1 C1_2 N2_2 95.6(2)
S1 B1 C1_2 N2_2 -83.38(19)
N2_2 C1_2 N1_2 C2_2 0.40(18)
B1 C1_2 N1_2 C2_2 -174.54(15)
N2_2 C1_2 N1_2 C4_2 174.75(15)
B1 C1_2 N1_2 C4_2 -0.2(3)
C1_2 N1_2 C2_2 C3_2 -0.4(2)
C4_2 N1_2 C2_2 C3_2 -174.79(16)
N1_2 C1_2 N2_2 C3_2 -0.27(18)
B1 C1_2 N2_2 C3_2 174.71(15)
N1_2 C1_2 N2_2 C5_2 -173.85(15)
B1 C1_2 N2_2 C5_2 1.1(3)
N1_2 C2_2 C3_2 N2_2 0.21(19)
C1_2 N2_2 C3_2 C2_2 0.04(19)
C5_2 N2_2 C3_2 C2_2 173.61(16)
